data_4303192
loop_
_publ_author_name
'Daniel L. Reger'
'Agota Debreczeni'
'Bryn Reinecke'
'Vitaly Rassolov'
'Mark D. Smith'
'Radu F. Semeniuc'

_publ_contact_author_address
;
Department of Chemistry and Biochemistry
University of South Carolina
Columbia, South Carolina 29208
USA
;
_publ_contact_author_email reger@mail.chem.sc.edu
_publ_contact_author_fax '1 803 777 9521'
_publ_contact_author_name 'Professor Daniel L. Reger'
_publ_contact_author_phone '1 803 777 2587'
_publ_section_title
;
Highly Organized Structures and Unusual Magnetic Properties of Paddlewheel
Copper(II) Carboxylate Dimers Containing the \p-\p Stacking,
1,8-Naphthalimide Synthon
;
_journal_name_full 'Inorganic Chemistry'
_journal_page_first 8911
_journal_page_last 8924
_journal_paper_doi 10.1021/ic901138h
_journal_volume 48
_journal_year 2009
_chemical_formula_moiety 'C70 H48 Cu2 N6 O16, unknown solvate'
_chemical_formula_sum 'C70 H48 Cu2 N6 O16'
_chemical_formula_weight 1356.22
_chemical_name_systematic
; 
 ? 
;
_space_group_IT_number 60
_symmetry_cell_setting orthorhombic
_symmetry_space_group_name_Hall '-P 2n 2ab'
_symmetry_space_group_name_H-M 'P b c n'
_atom_sites_solution_hydrogens geom
_atom_sites_solution_primary direct
_atom_sites_solution_secondary difmap
_audit_creation_method SHELXL-97
_cell_angle_alpha 90.00
_cell_angle_beta 90.00
_cell_angle_gamma 90.00
_cell_formula_units_Z 4
_cell_length_a 13.9745(6)
_cell_length_b 26.8970(12)
_cell_length_c 17.0340(8)
_cell_measurement_reflns_used 3029
_cell_measurement_temperature 150(1)
_cell_measurement_theta_max 19.392
_cell_measurement_theta_min 2.392
_cell_volume 6402.6(5)
_computing_cell_refinement 'SAINT+ NT V6.22 (Bruker, 2001)'
_computing_data_collection 'SMART NT V5.625 (Bruker, 1998)'
_computing_data_reduction 'SAINT+ NT V6.22'
_computing_molecular_graphics 'SHELXTL V6.1 (Sheldrick, 2000)'
_computing_publication_material 'SHELXTL V6.1'
_computing_structure_refinement 'SHELXL-97 (Sheldrick, 1997)'
_computing_structure_solution 'SHELXS-97 (Sheldrick, 1990)'
_diffrn_ambient_temperature 150(1)
_diffrn_measured_fraction_theta_full 1.000
_diffrn_measured_fraction_theta_max 1.000
_diffrn_measurement_device_type 'Bruker SMART APEX CCD diffractometer'
_diffrn_measurement_method 'omega scans'
_diffrn_radiation_monochromator graphite
_diffrn_radiation_source 'fine-focus sealed tube'
_diffrn_radiation_type MoK\a
_diffrn_radiation_wavelength 0.71073
_diffrn_reflns_av_R_equivalents 0.1062
_diffrn_reflns_av_sigmaI/netI 0.0633
_diffrn_reflns_limit_h_max 15
_diffrn_reflns_limit_h_min -15
_diffrn_reflns_limit_k_max 28
_diffrn_reflns_limit_k_min -28
_diffrn_reflns_limit_l_max 18
_diffrn_reflns_limit_l_min -18
_diffrn_reflns_number 44562
_diffrn_reflns_theta_full 22.54
_diffrn_reflns_theta_max 22.54
_diffrn_reflns_theta_min 1.51
_exptl_absorpt_coefficient_mu 0.739
_exptl_absorpt_correction_type none
_exptl_crystal_colour green
_exptl_crystal_density_diffrn 1.407
_exptl_crystal_density_method 'not measured'
_exptl_crystal_description plate
_exptl_crystal_F_000 2784
_exptl_crystal_size_max 0.18
_exptl_crystal_size_mid 0.14
_exptl_crystal_size_min 0.05
_refine_diff_density_max 0.417
_refine_diff_density_min -0.185
_refine_diff_density_rms 0.057
_refine_ls_extinction_method none
_refine_ls_goodness_of_fit_ref 0.873
_refine_ls_hydrogen_treatment constr
_refine_ls_matrix_type full
_refine_ls_number_parameters 424
_refine_ls_number_reflns 4214
_refine_ls_number_restraints 0
_refine_ls_restrained_S_all 0.873
_refine_ls_R_factor_all 0.0943
_refine_ls_R_factor_gt 0.0468
_refine_ls_shift/su_max 0.001
_refine_ls_shift/su_mean 0.000
_refine_ls_structure_factor_coef Fsqd
_refine_ls_weighting_details 'calc w=1/[\s^2^(Fo^2^)+(0.0417P)^2^+0.0000P] where P=(Fo^2^+2Fc^2^)/3'
_refine_ls_weighting_scheme calc
_refine_ls_wR_factor_gt 0.0884
_refine_ls_wR_factor_ref 0.1021
_reflns_number_gt 2491
_reflns_number_total 4214
_reflns_threshold_expression >2sigma(I)
_cod_data_source_file ic901138h_si_001_4.cif
_cod_data_source_block 3
_cod_depositor_comments
;
The following automatic conversions were performed:
'_symmetry_cell_setting' value 'Orthorhombic' changed to 'orthorhombic'
according to '/home/saulius/struct/CIF-dictionaries/cif_core.dic'
dictionary named 'cif_core.dic' version 2.4.1 from 2010-06-29.

Automatic conversion script
Id: cif_fix_enum 1527 2010-12-29 10:47:43Z saulius 
;
_cod_database_code 4303192

loop_
_symmetry_equiv_pos_as_xyz
'x, y, z'
'-x+1/2, -y+1/2, z+1/2'
'-x, y, -z+1/2'
'x+1/2, -y+1/2, -z'
'-x, -y, -z'
'x-1/2, y-1/2, -z-1/2'
'x, -y, z-1/2'
'-x-1/2, y-1/2, z'

loop_
_atom_site_label
_atom_site_type_symbol
_atom_site_fract_x
_atom_site_fract_y
_atom_site_fract_z
_atom_site_U_iso_or_equiv
_atom_site_adp_type
_atom_site_occupancy
_atom_site_symmetry_multiplicity
_atom_site_calc_flag
_atom_site_refinement_flags
_atom_site_disorder_assembly
_atom_site_disorder_group
Cu1 Cu 0.59612(3) 0.202557(19) 0.25155(4) 0.03598(18) Uani 1 1 d . . .
C1 C 0.6245(4) 0.1277(2) -0.1156(3) 0.0556(15) Uani 1 1 d . . .
C2 C 0.6273(4) 0.1072(2) -0.1953(3) 0.0568(15) Uani 1 1 d . . .
C3 C 0.6316(3) 0.0557(2) -0.2071(3) 0.0439(13) Uani 1 1 d . . .
C4 C 0.6351(3) 0.0228(2) -0.1426(3) 0.0414(13) Uani 1 1 d . . .
C5 C 0.6301(3) 0.0423(2) -0.0620(3) 0.0421(13) Uani 1 1 d . . .
C6 C 0.6249(4) 0.1387(2) -0.2597(3) 0.0838(19) Uani 1 1 d . . .
H6 H 0.6228 0.1737 -0.2521 0.101 Uiso 1 1 calc R . .
C7 C 0.6255(5) 0.1188(3) -0.3371(4) 0.093(2) Uani 1 1 d . . .
H7 H 0.6228 0.1406 -0.3810 0.112 Uiso 1 1 calc R . .
C8 C 0.6298(4) 0.0697(3) -0.3484(4) 0.0746(19) Uani 1 1 d . . .
H8 H 0.6302 0.0570 -0.4005 0.090 Uiso 1 1 calc R . .
C9 C 0.6337(4) 0.0357(2) -0.2841(3) 0.0555(15) Uani 1 1 d . . .
C10 C 0.6401(4) -0.0157(2) -0.2937(4) 0.0641(17) Uani 1 1 d . . .
H10 H 0.6402 -0.0293 -0.3451 0.077 Uiso 1 1 calc R . .
C11 C 0.6460(4) -0.0463(2) -0.2317(3) 0.0655(18) Uani 1 1 d . . .
H11 H 0.6512 -0.0811 -0.2397 0.079 Uiso 1 1 calc R . .
C12 C 0.6445(3) -0.0271(2) -0.1547(3) 0.0568(15) Uani 1 1 d . . .
H12 H 0.6500 -0.0489 -0.1112 0.068 Uiso 1 1 calc R . .
C13 C 0.6222(3) 0.11384(19) 0.0272(3) 0.0479(14) Uani 1 1 d . . .
H13A H 0.6467 0.1484 0.0273 0.057 Uiso 1 1 calc R . .
H13B H 0.6644 0.0937 0.0614 0.057 Uiso 1 1 calc R . .
C14 C 0.5220(3) 0.11336(18) 0.0604(2) 0.0403(13) Uani 1 1 d . . .
H14A H 0.5024 0.0785 0.0697 0.048 Uiso 1 1 calc R . .
H14B H 0.4777 0.1277 0.0210 0.048 Uiso 1 1 calc R . .
C15 C 0.5124(4) 0.14219(16) 0.1363(3) 0.0351(11) Uani 1 1 d . . .
C16 C 0.6258(3) 0.4120(2) 0.4825(3) 0.0463(14) Uani 1 1 d . . .
C17 C 0.6283(3) 0.4650(2) 0.5032(3) 0.0424(13) Uani 1 1 d . . .
C18 C 0.6221(3) 0.5018(2) 0.4439(3) 0.0450(13) Uani 1 1 d . . .
C19 C 0.6114(3) 0.4879(2) 0.3645(3) 0.0487(14) Uani 1 1 d . . .
C20 C 0.6116(4) 0.4356(2) 0.3434(3) 0.0511(14) Uani 1 1 d . . .
C21 C 0.6385(3) 0.4780(3) 0.5799(3) 0.0625(17) Uani 1 1 d . . .
H21 H 0.6431 0.4531 0.6194 0.075 Uiso 1 1 calc R . .
C22 C 0.6423(4) 0.5295(3) 0.6004(4) 0.075(2) Uani 1 1 d . . .
H22 H 0.6492 0.5389 0.6539 0.090 Uiso 1 1 calc R . .
C23 C 0.6360(4) 0.5654(2) 0.5436(5) 0.076(2) Uani 1 1 d . . .
H23 H 0.6396 0.5995 0.5582 0.092 Uiso 1 1 calc R . .
C24 C 0.6244(4) 0.5529(2) 0.4645(4) 0.0627(17) Uani 1 1 d . . .
C25 C 0.6170(5) 0.5879(2) 0.4031(6) 0.091(2) Uani 1 1 d . . .
H25 H 0.6199 0.6224 0.4151 0.110 Uiso 1 1 calc R . .
C26 C 0.6062(5) 0.5737(3) 0.3285(5) 0.093(2) Uani 1 1 d . . .
H26 H 0.6007 0.5981 0.2885 0.111 Uiso 1 1 calc R . .
C27 C 0.6028(4) 0.5239(3) 0.3086(4) 0.0731(18) Uani 1 1 d . . .
H27 H 0.5943 0.5147 0.2552 0.088 Uiso 1 1 calc R . .
C28 C 0.6207(3) 0.34781(17) 0.3813(3) 0.0555(15) Uani 1 1 d . . .
H28A H 0.6621 0.3291 0.4180 0.067 Uiso 1 1 calc R . .
H28B H 0.6479 0.3443 0.3279 0.067 Uiso 1 1 calc R . .
C29 C 0.5192(3) 0.32539(17) 0.3827(3) 0.0542(15) Uani 1 1 d . . .
H29A H 0.4974 0.3224 0.4378 0.065 Uiso 1 1 calc R . .
H29B H 0.4747 0.3481 0.3550 0.065 Uiso 1 1 calc R . .
C30 C 0.5158(4) 0.27518(18) 0.3445(3) 0.0463(13) Uani 1 1 d . . .
C31 C 0.7981(3) 0.18286(18) 0.1899(3) 0.0418(13) Uani 1 1 d . . .
H31 H 0.7644 0.1682 0.1473 0.050 Uiso 1 1 calc R . .
C32 C 0.8968(3) 0.18348(17) 0.1872(3) 0.0421(13) Uani 1 1 d . . .
H32 H 0.9295 0.1707 0.1427 0.050 Uiso 1 1 calc R . .
C33 C 0.9475(3) 0.20269(15) 0.2495(3) 0.0330(10) Uani 1 1 d . . .
C34 C 0.8953(3) 0.22150(18) 0.3115(3) 0.0471(13) Uani 1 1 d . . .
H34 H 0.9269 0.2344 0.3565 0.057 Uiso 1 1 calc R . .
C35 C 0.7973(3) 0.22132(19) 0.3075(3) 0.0483(14) Uani 1 1 d . . .
H35 H 0.7627 0.2362 0.3493 0.058 Uiso 1 1 calc R . .
N1 N 0.6261(3) 0.09393(15) -0.0539(2) 0.0408(10) Uani 1 1 d . . .
N2 N 0.6202(3) 0.40059(15) 0.4036(3) 0.0446(10) Uani 1 1 d . . .
N3 N 0.7478(2) 0.20173(13) 0.2491(2) 0.0356(8) Uani 1 1 d . . .
O1 O 0.6210(3) 0.17218(15) -0.1022(2) 0.0887(14) Uani 1 1 d . . .
O2 O 0.6292(2) 0.01596(13) -0.0043(2) 0.0556(10) Uani 1 1 d . . .
O3 O 0.5904(2) 0.15348(11) 0.17025(16) 0.0354(8) Uani 1 1 d . . .
O4 O 0.4312(2) 0.15401(12) 0.15928(18) 0.0402(8) Uani 1 1 d . . .
O5 O 0.6293(3) 0.37888(14) 0.5312(2) 0.0676(11) Uani 1 1 d . . .
O6 O 0.6064(3) 0.42112(15) 0.2757(2) 0.0738(12) Uani 1 1 d . . .
O7 O 0.5933(2) 0.25546(12) 0.3267(2) 0.0552(10) Uani 1 1 d . . .
O8 O 0.4340(2) 0.25675(12) 0.3297(2) 0.0534(10) Uani 1 1 d . . .

loop_
_atom_site_aniso_label
_atom_site_aniso_U_11
_atom_site_aniso_U_22
_atom_site_aniso_U_33
_atom_site_aniso_U_23
_atom_site_aniso_U_13
_atom_site_aniso_U_12
Cu1 0.0298(3) 0.0375(3) 0.0406(3) -0.0045(3) 0.0018(3) 0.0013(3)
C1 0.071(4) 0.053(4) 0.043(4) -0.007(3) 0.011(3) -0.003(3)
C2 0.074(4) 0.065(4) 0.031(3) 0.003(3) 0.016(3) 0.004(3)
C3 0.049(3) 0.055(4) 0.028(3) -0.011(3) 0.005(3) -0.004(3)
C4 0.036(3) 0.046(4) 0.042(4) -0.002(3) 0.007(2) -0.008(2)
C5 0.031(3) 0.050(4) 0.046(4) 0.004(3) 0.010(3) -0.003(2)
C6 0.129(6) 0.076(4) 0.047(4) 0.013(4) 0.021(4) 0.026(4)
C7 0.136(6) 0.109(6) 0.035(4) 0.026(4) 0.024(4) 0.039(5)
C8 0.080(5) 0.104(6) 0.039(4) -0.011(4) 0.011(3) 0.013(4)
C9 0.055(4) 0.073(5) 0.039(4) -0.005(3) 0.003(3) -0.007(3)
C10 0.061(4) 0.080(5) 0.052(4) -0.027(4) 0.011(3) -0.023(3)
C11 0.083(4) 0.053(4) 0.060(5) -0.019(4) 0.025(3) -0.034(3)
C12 0.055(3) 0.059(4) 0.057(4) -0.002(3) 0.013(3) -0.024(3)
C13 0.050(3) 0.057(4) 0.037(3) -0.005(3) 0.001(3) -0.008(3)
C14 0.034(3) 0.055(3) 0.032(3) 0.000(3) 0.004(2) -0.003(2)
C15 0.039(3) 0.036(3) 0.031(3) 0.010(2) 0.002(3) -0.002(3)
C16 0.037(3) 0.048(4) 0.054(4) 0.005(3) 0.002(3) -0.003(3)
C17 0.034(3) 0.049(4) 0.044(4) -0.003(3) 0.000(3) -0.004(2)
C18 0.033(3) 0.041(4) 0.060(4) -0.004(3) 0.010(3) -0.004(2)
C19 0.049(3) 0.047(4) 0.050(4) 0.010(3) -0.001(3) 0.001(3)
C20 0.045(3) 0.066(4) 0.042(4) 0.001(3) -0.002(3) -0.004(3)
C21 0.047(3) 0.101(6) 0.039(4) -0.011(4) 0.000(3) -0.002(3)
C22 0.059(4) 0.107(6) 0.059(5) -0.036(5) 0.008(3) -0.022(4)
C23 0.055(4) 0.061(5) 0.113(6) -0.045(5) 0.017(4) -0.005(3)
C24 0.054(4) 0.046(4) 0.088(5) -0.016(4) 0.021(4) -0.003(3)
C25 0.088(5) 0.042(4) 0.145(7) 0.032(6) 0.046(6) 0.007(3)
C26 0.112(6) 0.066(6) 0.100(6) 0.050(5) 0.029(5) 0.026(4)
C27 0.076(4) 0.074(5) 0.069(5) 0.026(4) -0.001(3) 0.018(4)
C28 0.051(3) 0.046(4) 0.069(4) -0.017(3) 0.007(3) 0.003(3)
C29 0.043(3) 0.044(3) 0.076(4) -0.017(3) 0.012(3) 0.001(3)
C30 0.044(4) 0.038(3) 0.057(4) -0.013(3) 0.004(3) -0.002(3)
C31 0.033(3) 0.057(4) 0.034(3) -0.016(3) -0.003(2) -0.007(2)
C32 0.030(3) 0.059(3) 0.037(3) -0.012(3) 0.005(2) -0.002(3)
C33 0.033(2) 0.026(2) 0.040(3) -0.003(3) 0.000(3) -0.0014(19)
C34 0.035(3) 0.059(4) 0.047(3) -0.021(3) -0.005(3) 0.010(3)
C35 0.035(3) 0.064(4) 0.046(3) -0.026(3) 0.007(3) 0.009(3)
N1 0.050(3) 0.044(3) 0.028(3) 0.000(2) 0.004(2) -0.004(2)
N2 0.050(3) 0.040(3) 0.044(3) -0.004(2) 0.005(2) 0.000(2)
N3 0.0319(19) 0.038(2) 0.037(2) -0.011(2) 0.004(3) -0.0006(17)
O1 0.159(4) 0.054(3) 0.053(3) 0.002(2) 0.031(3) 0.002(3)
O2 0.066(2) 0.060(3) 0.041(2) 0.012(2) 0.005(2) 0.0017(18)
O3 0.0296(19) 0.044(2) 0.032(2) -0.0029(16) -0.0015(15) 0.0007(15)
O4 0.032(2) 0.052(2) 0.036(2) -0.0012(17) 0.0047(16) -0.0030(15)
O5 0.078(3) 0.067(3) 0.058(3) 0.025(2) -0.003(2) 0.003(2)
O6 0.090(3) 0.094(3) 0.037(3) -0.005(2) -0.003(2) -0.019(2)
O7 0.034(2) 0.052(2) 0.080(3) -0.027(2) 0.0017(19) 0.0069(17)
O8 0.039(2) 0.044(2) 0.077(3) -0.021(2) 0.0095(18) -0.0002(17)

loop_
_atom_type_symbol
_atom_type_description
_atom_type_scat_dispersion_real
_atom_type_scat_dispersion_imag
_atom_type_scat_source
C C 0.0033 0.0016 'International Tables Vol C Tables 4.2.6.8 and 6.1.1.4'
H H 0.0000 0.0000 'International Tables Vol C Tables 4.2.6.8 and 6.1.1.4'
N N 0.0061 0.0033 'International Tables Vol C Tables 4.2.6.8 and 6.1.1.4'
O O 0.0106 0.0060 'International Tables Vol C Tables 4.2.6.8 and 6.1.1.4'
Cu Cu 0.3201 1.2651 'International Tables Vol C Tables 4.2.6.8 and 6.1.1.4'

loop_
_geom_angle_atom_site_label_1
_geom_angle_atom_site_label_2
_geom_angle_atom_site_label_3
_geom_angle
_geom_angle_site_symmetry_1
_geom_angle_site_symmetry_3
_geom_angle_publ_flag
O7 Cu1 O3 174.35(14) . . ?
O7 Cu1 O4 88.50(14) . 3_655 ?
O3 Cu1 O4 95.14(11) . 3_655 ?
O7 Cu1 O8 85.36(14) . 3_655 ?
O3 Cu1 O8 89.61(14) . 3_655 ?
O4 Cu1 O8 156.67(12) 3_655 3_655 ?
O7 Cu1 N3 92.38(14) . . ?
O3 Cu1 N3 91.15(14) . . ?
O4 Cu1 N3 101.25(13) 3_655 . ?
O8 Cu1 N3 101.48(14) 3_655 . ?
O7 Cu1 Cu1 89.58(10) . 3_655 ?
O3 Cu1 Cu1 86.80(9) . 3_655 ?
O4 Cu1 Cu1 80.08(8) 3_655 3_655 ?
O8 Cu1 Cu1 77.39(9) 3_655 3_655 ?
N3 Cu1 Cu1 177.66(12) . 3_655 ?
O1 C1 N1 120.0(5) . . ?
O1 C1 C2 122.9(5) . . ?
N1 C1 C2 117.0(5) . . ?
C6 C2 C3 119.4(5) . . ?
C6 C2 C1 120.2(5) . . ?
C3 C2 C1 120.4(5) . . ?
C2 C3 C4 120.6(5) . . ?
C2 C3 C9 120.6(5) . . ?
C4 C3 C9 118.8(5) . . ?
C12 C4 C3 120.1(5) . . ?
C12 C4 C5 119.9(5) . . ?
C3 C4 C5 120.0(5) . . ?
O2 C5 N1 120.0(5) . . ?
O2 C5 C4 123.2(5) . . ?
N1 C5 C4 116.8(5) . . ?
C2 C6 C7 120.3(6) . . ?
C2 C6 H6 119.9 . . ?
C7 C6 H6 119.9 . . ?
C8 C7 C6 120.3(6) . . ?
C8 C7 H7 119.8 . . ?
C6 C7 H7 119.8 . . ?
C7 C8 C9 121.6(6) . . ?
C7 C8 H8 119.2 . . ?
C9 C8 H8 119.2 . . ?
C10 C9 C3 119.0(5) . . ?
C10 C9 C8 123.1(6) . . ?
C3 C9 C8 117.8(6) . . ?
C11 C10 C9 121.3(6) . . ?
C11 C10 H10 119.4 . . ?
C9 C10 H10 119.4 . . ?
C10 C11 C12 120.5(6) . . ?
C10 C11 H11 119.8 . . ?
C12 C11 H11 119.8 . . ?
C4 C12 C11 120.2(6) . . ?
C4 C12 H12 119.9 . . ?
C11 C12 H12 119.9 . . ?
N1 C13 C14 112.3(4) . . ?
N1 C13 H13A 109.1 . . ?
C14 C13 H13A 109.1 . . ?
N1 C13 H13B 109.1 . . ?
C14 C13 H13B 109.1 . . ?
H13A C13 H13B 107.9 . . ?
C13 C14 C15 113.4(4) . . ?
C13 C14 H14A 108.9 . . ?
C15 C14 H14A 108.9 . . ?
C13 C14 H14B 108.9 . . ?
C15 C14 H14B 108.9 . . ?
H14A C14 H14B 107.7 . . ?
O4 C15 O3 125.5(4) . . ?
O4 C15 C14 118.7(4) . . ?
O3 C15 C14 115.8(4) . . ?
O5 C16 N2 120.3(5) . . ?
O5 C16 C17 123.0(5) . . ?
N2 C16 C17 116.8(5) . . ?
C21 C17 C18 120.8(5) . . ?
C21 C17 C16 118.8(5) . . ?
C18 C17 C16 120.3(5) . . ?
C19 C18 C17 120.3(5) . . ?
C19 C18 C24 119.7(5) . . ?
C17 C18 C24 119.9(6) . . ?
C27 C19 C18 119.4(5) . . ?
C27 C19 C20 121.0(6) . . ?
C18 C19 C20 119.6(5) . . ?
O6 C20 N2 118.9(5) . . ?
O6 C20 C19 123.0(5) . . ?
N2 C20 C19 118.1(5) . . ?
C17 C21 C22 119.2(6) . . ?
C17 C21 H21 120.4 . . ?
C22 C21 H21 120.4 . . ?
C23 C22 C21 120.6(6) . . ?
C23 C22 H22 119.7 . . ?
C21 C22 H22 119.7 . . ?
C22 C23 C24 121.2(6) . . ?
C22 C23 H23 119.4 . . ?
C24 C23 H23 119.4 . . ?
C23 C24 C25 124.1(7) . . ?
C23 C24 C18 118.3(6) . . ?
C25 C24 C18 117.5(6) . . ?
C26 C25 C24 121.4(7) . . ?
C26 C25 H25 119.3 . . ?
C24 C25 H25 119.3 . . ?
C25 C26 C27 121.1(6) . . ?
C25 C26 H26 119.5 . . ?
C27 C26 H26 119.5 . . ?
C19 C27 C26 120.9(6) . . ?
C19 C27 H27 119.5 . . ?
C26 C27 H27 119.5 . . ?
N2 C28 C29 111.7(4) . . ?
N2 C28 H28A 109.3 . . ?
C29 C28 H28A 109.3 . . ?
N2 C28 H28B 109.3 . . ?
C29 C28 H28B 109.3 . . ?
H28A C28 H28B 107.9 . . ?
C30 C29 C28 112.0(4) . . ?
C30 C29 H29A 109.2 . . ?
C28 C29 H29A 109.2 . . ?
C30 C29 H29B 109.2 . . ?
C28 C29 H29B 109.2 . . ?
H29A C29 H29B 107.9 . . ?
O7 C30 O8 124.7(5) . . ?
O7 C30 C29 117.5(4) . . ?
O8 C30 C29 117.7(4) . . ?
N3 C31 C32 123.2(4) . . ?
N3 C31 H31 118.4 . . ?
C32 C31 H31 118.4 . . ?
C33 C32 C31 119.6(4) . . ?
C33 C32 H32 120.2 . . ?
C31 C32 H32 120.2 . . ?
C32 C33 C34 117.1(4) . . ?
C32 C33 C33 121.6(5) . 3_755 ?
C34 C33 C33 121.3(6) . 3_755 ?
C35 C34 C33 119.2(4) . . ?
C35 C34 H34 120.4 . . ?
C33 C34 H34 120.4 . . ?
N3 C35 C34 124.2(4) . . ?
N3 C35 H35 117.9 . . ?
C34 C35 H35 117.9 . . ?
C1 N1 C5 125.1(4) . . ?
C1 N1 C13 118.0(4) . . ?
C5 N1 C13 116.9(4) . . ?
C16 N2 C20 124.7(4) . . ?
C16 N2 C28 117.7(4) . . ?
C20 N2 C28 117.5(4) . . ?
C35 N3 C31 116.6(3) . . ?
C35 N3 Cu1 120.2(3) . . ?
C31 N3 Cu1 123.2(3) . . ?
C15 O3 Cu1 122.0(3) . . ?
C15 O4 Cu1 124.7(3) . 3_655 ?
C30 O7 Cu1 119.9(3) . . ?
C30 O8 Cu1 126.5(3) . 3_655 ?

loop_
_geom_bond_atom_site_label_1
_geom_bond_atom_site_label_2
_geom_bond_distance
_geom_bond_site_symmetry_2
_geom_bond_publ_flag
Cu1 O7 1.915(3) . ?
Cu1 O3 1.915(3) . ?
Cu1 O4 2.039(3) 3_655 ?
Cu1 O8 2.054(3) 3_655 ?
Cu1 N3 2.120(3) . ?
Cu1 Cu1 2.6870(9) 3_655 ?
C1 O1 1.220(6) . ?
C1 N1 1.389(6) . ?
C1 C2 1.465(7) . ?
C2 C6 1.387(7) . ?
C2 C3 1.401(6) . ?
C3 C4 1.413(6) . ?
C3 C9 1.417(7) . ?
C4 C12 1.362(6) . ?
C4 C5 1.471(6) . ?
C5 O2 1.213(5) . ?
C5 N1 1.396(6) . ?
C6 C7 1.423(8) . ?
C6 H6 0.9500 . ?
C7 C8 1.338(8) . ?
C7 H7 0.9500 . ?
C8 C9 1.427(7) . ?
C8 H8 0.9500 . ?
C9 C10 1.396(7) . ?
C10 C11 1.341(7) . ?
C10 H10 0.9500 . ?
C11 C12 1.409(7) . ?
C11 H11 0.9500 . ?
C12 H12 0.9500 . ?
C13 N1 1.483(5) . ?
C13 C14 1.510(6) . ?
C13 H13A 0.9900 . ?
C13 H13B 0.9900 . ?
C14 C15 1.515(6) . ?
C14 H14A 0.9900 . ?
C14 H14B 0.9900 . ?
C15 O4 1.242(5) . ?
C15 O3 1.270(5) . ?
C16 O5 1.218(5) . ?
C16 N2 1.381(6) . ?
C16 C17 1.471(7) . ?
C17 C21 1.359(7) . ?
C17 C18 1.417(7) . ?
C18 C19 1.412(7) . ?
C18 C24 1.418(7) . ?
C19 C27 1.363(7) . ?
C19 C20 1.452(7) . ?
C20 O6 1.219(5) . ?
C20 N2 1.398(6) . ?
C21 C22 1.430(8) . ?
C21 H21 0.9500 . ?
C22 C23 1.370(8) . ?
C22 H22 0.9500 . ?
C23 C24 1.398(8) . ?
C23 H23 0.9500 . ?
C24 C25 1.412(8) . ?
C25 C26 1.337(9) . ?
C25 H25 0.9500 . ?
C26 C27 1.380(8) . ?
C26 H26 0.9500 . ?
C27 H27 0.9500 . ?
C28 N2 1.469(5) . ?
C28 C29 1.542(6) . ?
C28 H28A 0.9900 . ?
C28 H28B 0.9900 . ?
C29 C30 1.500(6) . ?
C29 H29A 0.9900 . ?
C29 H29B 0.9900 . ?
C30 O7 1.244(5) . ?
C30 O8 1.271(5) . ?
C31 N3 1.330(5) . ?
C31 C32 1.381(6) . ?
C31 H31 0.9500 . ?
C32 C33 1.377(6) . ?
C32 H32 0.9500 . ?
C33 C34 1.380(6) . ?
C33 C33 1.466(7) 3_755 ?
C34 C35 1.372(6) . ?
C34 H34 0.9500 . ?
C35 N3 1.321(5) . ?
C35 H35 0.9500 . ?
O4 Cu1 2.039(3) 3_655 ?
O8 Cu1 2.054(3) 3_655 ?

loop_
_geom_torsion_atom_site_label_1
_geom_torsion_atom_site_label_2
_geom_torsion_atom_site_label_3
_geom_torsion_atom_site_label_4
_geom_torsion
_geom_torsion_site_symmetry_1
_geom_torsion_site_symmetry_2
_geom_torsion_site_symmetry_3
_geom_torsion_site_symmetry_4
_geom_torsion_publ_flag
O1 C1 C2 C6 -0.7(9) . . . . ?
N1 C1 C2 C6 179.3(5) . . . . ?
O1 C1 C2 C3 179.8(5) . . . . ?
N1 C1 C2 C3 -0.2(7) . . . . ?
C6 C2 C3 C4 179.3(5) . . . . ?
C1 C2 C3 C4 -1.2(7) . . . . ?
C6 C2 C3 C9 0.1(8) . . . . ?
C1 C2 C3 C9 179.6(5) . . . . ?
C2 C3 C4 C12 -176.4(5) . . . . ?
C9 C3 C4 C12 2.8(7) . . . . ?
C2 C3 C4 C5 2.7(7) . . . . ?
C9 C3 C4 C5 -178.1(5) . . . . ?
C12 C4 C5 O2 -3.7(7) . . . . ?
C3 C4 C5 O2 177.2(4) . . . . ?
C12 C4 C5 N1 176.4(4) . . . . ?
C3 C4 C5 N1 -2.7(6) . . . . ?
C3 C2 C6 C7 0.8(9) . . . . ?
C1 C2 C6 C7 -178.6(6) . . . . ?
C2 C3 C9 C10 178.6(5) . . . . ?
C4 C3 C9 C10 -0.6(8) . . . . ?
C2 C3 C9 C8 -1.0(8) . . . . ?
C4 C3 C9 C8 179.8(5) . . . . ?
C7 C8 C9 C10 -178.7(6) . . . . ?
C7 C8 C9 C3 0.8(9) . . . . ?
C3 C9 C10 C11 -1.2(8) . . . . ?
C8 C9 C10 C11 178.3(6) . . . . ?
C9 C10 C11 C12 0.9(8) . . . . ?
C3 C4 C12 C11 -3.1(7) . . . . ?
C5 C4 C12 C11 177.8(4) . . . . ?
C10 C11 C12 C4 1.3(8) . . . . ?
N1 C13 C14 C15 -169.0(4) . . . . ?
C13 C14 C15 O4 163.7(4) . . . . ?
C13 C14 C15 O3 -14.4(6) . . . . ?
O5 C16 C17 C21 2.5(7) . . . . ?
N2 C16 C17 C21 -176.9(4) . . . . ?
O5 C16 C17 C18 -178.7(4) . . . . ?
N2 C16 C17 C18 1.9(6) . . . . ?
C21 C17 C18 C19 -179.9(5) . . . . ?
C16 C17 C18 C19 1.3(7) . . . . ?
C21 C17 C18 C24 -1.4(7) . . . . ?
C16 C17 C18 C24 179.9(4) . . . . ?
C17 C18 C19 C27 178.1(5) . . . . ?
C24 C18 C19 C27 -0.4(7) . . . . ?
C17 C18 C19 C20 -3.1(7) . . . . ?
C24 C18 C19 C20 178.4(4) . . . . ?
C27 C19 C20 O6 1.6(8) . . . . ?
C18 C19 C20 O6 -177.2(5) . . . . ?
C27 C19 C20 N2 -179.6(5) . . . . ?
C18 C19 C20 N2 1.6(7) . . . . ?
C18 C17 C21 C22 0.4(7) . . . . ?
C16 C17 C21 C22 179.2(4) . . . . ?
C17 C21 C22 C23 -0.2(8) . . . . ?
C21 C22 C23 C24 0.9(9) . . . . ?
C22 C23 C24 C25 179.8(6) . . . . ?
C22 C23 C24 C18 -1.9(8) . . . . ?
C19 C18 C24 C23 -179.4(5) . . . . ?
C17 C18 C24 C23 2.1(7) . . . . ?
C19 C18 C24 C25 -0.9(7) . . . . ?
C17 C18 C24 C25 -179.5(5) . . . . ?
C23 C24 C25 C26 179.9(6) . . . . ?
C18 C24 C25 C26 1.5(9) . . . . ?
C18 C19 C27 C26 1.2(8) . . . . ?
C20 C19 C27 C26 -177.6(5) . . . . ?
N2 C28 C29 C30 168.2(4) . . . . ?
C28 C29 C30 O7 9.2(7) . . . . ?
C28 C29 C30 O8 -168.0(5) . . . . ?
N3 C31 C32 C33 2.5(7) . . . . ?
C31 C32 C33 C34 -1.3(7) . . . . ?
C31 C32 C33 C33 178.0(4) . . . 3_755 ?
C32 C33 C34 C35 -1.6(7) . . . . ?
C33 C33 C34 C35 179.1(4) 3_755 . . . ?
C33 C34 C35 N3 3.7(8) . . . . ?
O1 C1 N1 C5 180.0(5) . . . . ?
C2 C1 N1 C5 0.0(7) . . . . ?
O1 C1 N1 C13 0.7(7) . . . . ?
C2 C1 N1 C13 -179.3(4) . . . . ?
O2 C5 N1 C1 -178.5(5) . . . . ?
C4 C5 N1 C1 1.4(6) . . . . ?
O2 C5 N1 C13 0.8(6) . . . . ?
C4 C5 N1 C13 -179.3(4) . . . . ?
C14 C13 N1 C1 96.7(5) . . . . ?
C14 C13 N1 C5 -82.6(5) . . . . ?
O5 C16 N2 C20 177.0(4) . . . . ?
C17 C16 N2 C20 -3.5(7) . . . . ?
O5 C16 N2 C28 -1.4(6) . . . . ?
C17 C16 N2 C28 178.1(4) . . . . ?
O6 C20 N2 C16 -179.4(4) . . . . ?
C19 C20 N2 C16 1.9(7) . . . . ?
O6 C20 N2 C28 -1.0(7) . . . . ?
C19 C20 N2 C28 -179.8(4) . . . . ?
C29 C28 N2 C16 86.7(5) . . . . ?
C29 C28 N2 C20 -91.8(5) . . . . ?
C34 C35 N3 C31 -2.5(8) . . . . ?
C34 C35 N3 Cu1 178.6(4) . . . . ?
C32 C31 N3 C35 -0.6(7) . . . . ?
C32 C31 N3 Cu1 178.2(3) . . . . ?
O7 Cu1 N3 C35 20.1(4) . . . . ?
O3 Cu1 N3 C35 -164.3(4) . . . . ?
O4 Cu1 N3 C35 -68.8(4) 3_655 . . . ?
O8 Cu1 N3 C35 105.9(4) 3_655 . . . ?
O7 Cu1 N3 C31 -158.7(4) . . . . ?
O3 Cu1 N3 C31 16.9(4) . . . . ?
O4 Cu1 N3 C31 112.4(4) 3_655 . . . ?
O8 Cu1 N3 C31 -72.9(4) 3_655 . . . ?
O4 C15 O3 Cu1 -13.2(6) . . . . ?
C14 C15 O3 Cu1 164.7(3) . . . . ?
O4 Cu1 O3 C15 88.5(3) 3_655 . . . ?
O8 Cu1 O3 C15 -68.6(3) 3_655 . . . ?
N3 Cu1 O3 C15 -170.1(3) . . . . ?
Cu1 Cu1 O3 C15 8.8(3) 3_655 . . . ?
O3 C15 O4 Cu1 9.0(6) . . . 3_655 ?
C14 C15 O4 Cu1 -168.8(3) . . . 3_655 ?
O8 C30 O7 Cu1 15.7(7) . . . . ?
C29 C30 O7 Cu1 -161.3(3) . . . . ?
O4 Cu1 O7 C30 -86.1(4) 3_655 . . . ?
O8 Cu1 O7 C30 71.3(4) 3_655 . . . ?
N3 Cu1 O7 C30 172.7(4) . . . . ?
Cu1 Cu1 O7 C30 -6.1(4) 3_655 . . . ?
O7 C30 O8 Cu1 -18.7(7) . . . 3_655 ?
C29 C30 O8 Cu1 158.3(3) . . . 3_655 ?
